data_4307028
loop_
_publ_author_name
'Bhavesh A. Gandhi'
'Omar Green'
'Judith N. Burstyn'

_publ_contact_author_address
;University of Wisconsin-Madison
Department of Chemistry
1101 University Ave
Madison, WI 53706
;
_publ_contact_author_email burstyn@chem.wisc.edu
_publ_contact_author_fax 608-262-6143
_publ_contact_author_name 'Judith N. Burstyn'
_publ_contact_author_phone 608-262-0328
_publ_section_title
;
Facile Oxidation-Based Synthesis of Sterically Encumbered Four-Coordinate
Bis(2,9-di-tert-butyl-1,10-phenanthroline)copper(I) and Related
Three-Coordinate Copper(I) Complexes
;
_journal_name_full 'Inorganic Chemistry'
_journal_page_first 3816
_journal_page_last 3825
_journal_paper_doi 10.1021/ic0615224
_journal_volume 46
_journal_year 2007
_chemical_formula_sum 'C22 H27 Cu F6 N3 P'
_chemical_formula_weight 541.98
_chemical_name_systematic
; 
 2,9-di-tert-butyl-1,10-phenanthroline copper(I) acetonitrilato 
hexafluorophosphate 
;
_space_group_IT_number 14
_symmetry_cell_setting monoclinic
_symmetry_space_group_name_Hall '-P 2ybc'
_symmetry_space_group_name_H-M 'P 1 21/c 1'
_atom_sites_solution_hydrogens geom
_atom_sites_solution_primary direct
_atom_sites_solution_secondary difmap
_audit_creation_method SHELXL-97
_cell_angle_alpha 90.00
_cell_angle_beta 112.5200(10)
_cell_angle_gamma 90.00
_cell_formula_units_Z 4
_cell_length_a 14.3921(7)
_cell_length_b 15.0667(8)
_cell_length_c 11.6954(6)
_cell_measurement_temperature 273(2)
_cell_volume 2342.7(2)
_computing_cell_refinement 'Bruker SMART'
_computing_data_collection 'Bruker SMART'
_computing_data_reduction 'Bruker SAINT'
_computing_molecular_graphics 'Bruker SHELXTL'
_computing_publication_material 'Bruker SHELXTL'
_computing_structure_refinement 'SHELXL-97 (Sheldrick, 1997)'
_computing_structure_solution 'SHELXS-97 (Sheldrick, 1990)'
_diffrn_ambient_temperature 100(2)
_diffrn_measured_fraction_theta_full 0.994
_diffrn_measured_fraction_theta_max 0.994
_diffrn_measurement_device_type 'CCD area detector'
_diffrn_measurement_method 'phi and omega scans'
_diffrn_radiation_monochromator graphite
_diffrn_radiation_source 'fine-focus sealed tube'
_diffrn_radiation_type MoK\a
_diffrn_radiation_wavelength 0.71073
_diffrn_reflns_av_R_equivalents 0.0187
_diffrn_reflns_av_sigmaI/netI 0.0147
_diffrn_reflns_limit_h_max 17
_diffrn_reflns_limit_h_min -17
_diffrn_reflns_limit_k_max 18
_diffrn_reflns_limit_k_min -18
_diffrn_reflns_limit_l_max 14
_diffrn_reflns_limit_l_min -14
_diffrn_reflns_number 18733
_diffrn_reflns_theta_full 26.37
_diffrn_reflns_theta_max 26.37
_diffrn_reflns_theta_min 2.04
_exptl_absorpt_coefficient_mu 1.063
_exptl_absorpt_correction_T_max 0.8155
_exptl_absorpt_correction_T_min 0.8155
_exptl_absorpt_correction_type multi-scan
_exptl_absorpt_process_details '(TWINABS V.2.05, Bruker AXS(2004))'
_exptl_crystal_colour Yellow
_exptl_crystal_density_diffrn 1.537
_exptl_crystal_density_method 'not measured'
_exptl_crystal_description Blocks
_exptl_crystal_F_000 1112
_exptl_crystal_size_max 0.20
_exptl_crystal_size_mid 0.20
_exptl_crystal_size_min 0.20
_refine_diff_density_max 2.207
_refine_diff_density_min -0.867
_refine_diff_density_rms 0.083
_refine_ls_extinction_method none
_refine_ls_goodness_of_fit_ref 1.000
_refine_ls_hydrogen_treatment constr
_refine_ls_matrix_type full
_refine_ls_number_parameters 305
_refine_ls_number_reflns 4768
_refine_ls_number_restraints 0
_refine_ls_restrained_S_all 1.000
_refine_ls_R_factor_all 0.0439
_refine_ls_R_factor_gt 0.0418
_refine_ls_shift/su_max 0.001
_refine_ls_shift/su_mean 0.000
_refine_ls_structure_factor_coef Fsqd
_refine_ls_weighting_details 'calc w=1/[\s^2^(Fo^2^)+(0.0680P)^2^+4.2144P] where P=(Fo^2^+2Fc^2^)/3'
_refine_ls_weighting_scheme calc
_refine_ls_wR_factor_gt 0.1152
_refine_ls_wR_factor_ref 0.1174
_reflns_number_gt 4475
_reflns_number_total 4768
_reflns_threshold_expression >2sigma(I)
_cod_data_source_file ic0615224si20060811_014200.cif
_cod_data_source_block dtp2CuBC24F20
_cod_depositor_comments
;
The following automatic conversions were performed:
'_symmetry_cell_setting' value 'Monoclinic' changed to 'monoclinic'
according to '/home/saulius/struct/CIF-dictionaries/cif_core.dic'
dictionary named 'cif_core.dic' version 2.4.1 from 2010-06-29.

Automatic conversion script
Id: cif_fix_enum 1527 2010-12-29 10:47:43Z saulius 
;
_cod_database_code 4307028

loop_
_symmetry_equiv_pos_as_xyz
'x, y, z'
'-x, y+1/2, -z+1/2'
'-x, -y, -z'
'x, -y-1/2, z-1/2'

loop_
_atom_site_label
_atom_site_type_symbol
_atom_site_fract_x
_atom_site_fract_y
_atom_site_fract_z
_atom_site_U_iso_or_equiv
_atom_site_adp_type
_atom_site_occupancy
_atom_site_symmetry_multiplicity
_atom_site_calc_flag
_atom_site_refinement_flags
_atom_site_disorder_assembly
_atom_site_disorder_group
Cu Cu 0.27500(2) 0.611412(19) 0.90328(3) 0.01881(11) Uani 1 1 d . . .
P P 0.82277(5) 0.59160(5) 0.72363(7) 0.02944(17) Uani 1 1 d . . .
F1 F 0.7915(2) 0.65938(14) 0.8079(3) 0.0680(7) Uani 1 1 d . . .
F2 F 0.8526(2) 0.52252(15) 0.6404(3) 0.0676(7) Uani 1 1 d . . .
F3 F 0.70729(18) 0.5631(2) 0.6628(3) 0.0771(8) Uani 1 1 d . . .
F4 F 0.8409(2) 0.51820(18) 0.8271(2) 0.0724(7) Uani 1 1 d . . .
F5 F 0.93262(17) 0.6298(2) 0.7720(3) 0.0832(9) Uani 1 1 d . . .
F6 F 0.7973(2) 0.6689(2) 0.6201(3) 0.0863(9) Uani 1 1 d . . .
N1 N 0.31841(14) 0.51661(13) 0.81135(17) 0.0171(4) Uani 1 1 d . . .
N2 N 0.41111(14) 0.66760(13) 0.92835(16) 0.0165(4) Uani 1 1 d . . .
N3 N 0.17550(16) 0.63382(15) 0.9660(2) 0.0263(4) Uani 1 1 d . . .
C1 C 0.26865(18) 0.44654(15) 0.7450(2) 0.0198(5) Uani 1 1 d . . .
C2 C 0.3211(2) 0.37959(16) 0.7100(2) 0.0254(5) Uani 1 1 d . . .
H2 H 0.2865 0.3305 0.6657 0.030 Uiso 1 1 calc R . .
C3 C 0.4226(2) 0.38654(16) 0.7408(2) 0.0253(5) Uani 1 1 d . . .
H3 H 0.4570 0.3416 0.7190 0.030 Uiso 1 1 calc R . .
C4 C 0.47509(18) 0.46130(16) 0.8054(2) 0.0207(5) Uani 1 1 d . . .
C5 C 0.58023(19) 0.47584(17) 0.8338(2) 0.0240(5) Uani 1 1 d . . .
H5 H 0.6173 0.4329 0.8127 0.029 Uiso 1 1 calc R . .
C6 C 0.62598(18) 0.55102(18) 0.8908(2) 0.0238(5) Uani 1 1 d . . .
H6 H 0.6941 0.5593 0.9080 0.029 Uiso 1 1 calc R . .
C7 C 0.57095(18) 0.61822(16) 0.9250(2) 0.0197(5) Uani 1 1 d . . .
C8 C 0.61393(18) 0.69844(17) 0.9811(2) 0.0241(5) Uani 1 1 d . . .
H8 H 0.6821 0.7088 1.0018 0.029 Uiso 1 1 calc R . .
C9 C 0.55571(19) 0.76147(17) 1.0056(2) 0.0241(5) Uani 1 1 d . . .
H9 H 0.5843 0.8151 1.0415 0.029 Uiso 1 1 calc R . .
C10 C 0.45238(18) 0.74563(16) 0.9766(2) 0.0194(5) Uani 1 1 d . . .
C11 C 0.46814(17) 0.60561(15) 0.9011(2) 0.0169(4) Uani 1 1 d . . .
C12 C 0.41896(17) 0.52509(15) 0.8391(2) 0.0170(4) Uani 1 1 d . . .
C13 C 0.15462(18) 0.44361(16) 0.7074(2) 0.0233(5) Uani 1 1 d . . .
C14 C 0.1299(2) 0.42630(19) 0.8222(3) 0.0297(6) Uani 1 1 d . . .
H14A H 0.1474 0.3663 0.8498 0.045 Uiso 1 1 calc R . .
H14B H 0.0592 0.4352 0.8015 0.045 Uiso 1 1 calc R . .
H14C H 0.1674 0.4666 0.8870 0.045 Uiso 1 1 calc R . .
C15 C 0.10931(18) 0.53266(17) 0.6472(2) 0.0246(5) Uani 1 1 d . . .
H15A H 0.1369 0.5799 0.7055 0.037 Uiso 1 1 calc R . .
H15B H 0.0376 0.5311 0.6229 0.037 Uiso 1 1 calc R . .
H15C H 0.1252 0.5425 0.5756 0.037 Uiso 1 1 calc R . .
C16 C 0.1059(2) 0.36943(18) 0.6136(3) 0.0333(6) Uani 1 1 d . . .
H16A H 0.1227 0.3773 0.5423 0.050 Uiso 1 1 calc R . .
H16B H 0.0342 0.3717 0.5889 0.050 Uiso 1 1 calc R . .
H16C H 0.1304 0.3129 0.6509 0.050 Uiso 1 1 calc R . .
C17 C 0.38404(19) 0.81588(16) 0.9985(2) 0.0222(5) Uani 1 1 d . . .
C18 C 0.3606(2) 0.78812(17) 1.1112(2) 0.0266(5) Uani 1 1 d . . .
H18A H 0.3284 0.7311 1.0959 0.040 Uiso 1 1 calc R . .
H18B H 0.3166 0.8311 1.1248 0.040 Uiso 1 1 calc R . .
H18C H 0.4220 0.7848 1.1830 0.040 Uiso 1 1 calc R . .
C19 C 0.4356(2) 0.90705(18) 1.0253(3) 0.0321(6) Uani 1 1 d . . .
H19A H 0.4931 0.9047 1.1019 0.048 Uiso 1 1 calc R . .
H19B H 0.3891 0.9508 1.0312 0.048 Uiso 1 1 calc R . .
H19C H 0.4567 0.9227 0.9594 0.048 Uiso 1 1 calc R . .
C20 C 0.28627(19) 0.82533(17) 0.8831(2) 0.0247(5) Uani 1 1 d . . .
H20A H 0.3022 0.8419 0.8134 0.037 Uiso 1 1 calc R . .
H20B H 0.2447 0.8702 0.8975 0.037 Uiso 1 1 calc R . .
H20C H 0.2509 0.7698 0.8663 0.037 Uiso 1 1 calc R . .
C21 C 0.1170(2) 0.6474(2) 1.0072(3) 0.0308(6) Uani 1 1 d . . .
C22 C 0.0439(2) 0.6642(3) 1.0627(3) 0.0479(8) Uani 1 1 d . . .
H22A H 0.0636 0.6332 1.1401 0.072 Uiso 1 1 calc R . .
H22B H -0.0211 0.6438 1.0079 0.072 Uiso 1 1 calc R . .
H22C H 0.0410 0.7268 1.0766 0.072 Uiso 1 1 calc R . .

loop_
_atom_site_aniso_label
_atom_site_aniso_U_11
_atom_site_aniso_U_22
_atom_site_aniso_U_33
_atom_site_aniso_U_23
_atom_site_aniso_U_13
_atom_site_aniso_U_12
Cu 0.01685(17) 0.02128(18) 0.01985(17) -0.00101(10) 0.00874(12) -0.00041(10)
P 0.0257(3) 0.0296(4) 0.0330(4) -0.0011(3) 0.0113(3) -0.0013(3)
F1 0.0851(17) 0.0409(11) 0.111(2) -0.0315(12) 0.0745(16) -0.0233(11)
F2 0.0861(17) 0.0518(13) 0.0968(18) -0.0314(12) 0.0704(15) -0.0263(12)
F3 0.0460(13) 0.0884(19) 0.0866(19) -0.0241(15) 0.0138(13) -0.0114(13)
F4 0.0842(17) 0.0723(16) 0.0671(15) 0.0384(13) 0.0360(13) 0.0273(14)
F5 0.0374(12) 0.122(2) 0.094(2) -0.0473(18) 0.0292(13) -0.0298(14)
F6 0.091(2) 0.0795(19) 0.100(2) 0.0377(17) 0.0491(18) 0.0261(16)
N1 0.0185(9) 0.0173(9) 0.0143(9) 0.0019(7) 0.0048(7) 0.0005(7)
N2 0.0180(9) 0.0187(9) 0.0121(8) 0.0017(7) 0.0051(7) -0.0005(7)
N3 0.0222(10) 0.0305(11) 0.0293(11) -0.0001(9) 0.0133(9) -0.0009(9)
C1 0.0235(11) 0.0180(11) 0.0145(10) 0.0024(8) 0.0034(9) -0.0005(9)
C2 0.0328(14) 0.0197(11) 0.0194(11) -0.0021(9) 0.0053(10) 0.0007(10)
C3 0.0345(14) 0.0227(12) 0.0187(11) 0.0008(9) 0.0103(10) 0.0085(10)
C4 0.0256(12) 0.0238(11) 0.0133(10) 0.0044(8) 0.0082(9) 0.0055(9)
C5 0.0237(12) 0.0317(13) 0.0188(11) 0.0066(9) 0.0106(9) 0.0116(10)
C6 0.0177(11) 0.0364(14) 0.0181(11) 0.0089(10) 0.0078(9) 0.0051(10)
C7 0.0179(11) 0.0270(12) 0.0141(10) 0.0069(8) 0.0059(9) 0.0008(9)
C8 0.0178(11) 0.0318(13) 0.0195(11) 0.0078(10) 0.0037(9) -0.0042(9)
C9 0.0247(12) 0.0243(12) 0.0194(11) 0.0026(9) 0.0042(9) -0.0075(9)
C10 0.0235(11) 0.0196(11) 0.0129(10) 0.0013(8) 0.0048(9) -0.0028(9)
C11 0.0187(11) 0.0206(11) 0.0116(10) 0.0040(8) 0.0061(8) 0.0009(8)
C12 0.0190(10) 0.0197(10) 0.0125(9) 0.0036(8) 0.0062(8) 0.0018(8)
C13 0.0216(12) 0.0204(11) 0.0211(11) 0.0021(9) 0.0005(9) -0.0028(9)
C14 0.0219(12) 0.0336(14) 0.0303(13) 0.0079(11) 0.0062(10) -0.0059(10)
C15 0.0206(11) 0.0242(12) 0.0233(12) 0.0019(9) 0.0021(9) -0.0010(9)
C16 0.0306(14) 0.0234(12) 0.0319(14) -0.0016(11) -0.0036(11) -0.0051(11)
C17 0.0282(12) 0.0180(11) 0.0184(11) -0.0023(9) 0.0066(10) -0.0023(9)
C18 0.0338(13) 0.0263(12) 0.0202(11) -0.0037(9) 0.0109(10) 0.0016(10)
C19 0.0395(15) 0.0208(12) 0.0316(14) -0.0048(10) 0.0088(12) -0.0049(11)
C20 0.0284(12) 0.0201(11) 0.0223(11) 0.0007(9) 0.0060(10) 0.0028(9)
C21 0.0254(13) 0.0375(15) 0.0311(13) 0.0052(11) 0.0128(11) 0.0029(11)
C22 0.0351(16) 0.071(2) 0.0494(19) 0.0121(17) 0.0299(15) 0.0145(16)

loop_
_atom_type_symbol
_atom_type_description
_atom_type_scat_dispersion_real
_atom_type_scat_dispersion_imag
_atom_type_scat_source
C C 0.0033 0.0016 'International Tables Vol C Tables 4.2.6.8 and 6.1.1.4'
H H 0.0000 0.0000 'International Tables Vol C Tables 4.2.6.8 and 6.1.1.4'
N N 0.0061 0.0033 'International Tables Vol C Tables 4.2.6.8 and 6.1.1.4'
F F 0.0171 0.0103 'International Tables Vol C Tables 4.2.6.8 and 6.1.1.4'
P P 0.1023 0.0942 'International Tables Vol C Tables 4.2.6.8 and 6.1.1.4'
Cu Cu 0.3201 1.2651 'International Tables Vol C Tables 4.2.6.8 and 6.1.1.4'

loop_
_geom_angle_atom_site_label_1
_geom_angle_atom_site_label_2
_geom_angle_atom_site_label_3
_geom_angle
_geom_angle_site_symmetry_1
_geom_angle_site_symmetry_3
_geom_angle_publ_flag
N3 Cu N1 140.60(9) . . ?
N3 Cu N2 134.58(9) . . ?
N1 Cu N2 83.97(8) . . ?
F5 P F4 97.61(17) . . ?
F5 P F2 89.44(14) . . ?
F4 P F2 90.39(15) . . ?
F5 P F3 172.81(18) . . ?
F4 P F3 89.48(16) . . ?
F2 P F3 91.70(14) . . ?
F5 P F1 91.50(13) . . ?
F4 P F1 88.72(15) . . ?
F2 P F1 178.79(12) . . ?
F3 P F1 87.46(14) . . ?
F5 P F6 85.06(18) . . ?
F4 P F6 175.83(15) . . ?
F2 P F6 92.85(16) . . ?
F3 P F6 87.80(17) . . ?
F1 P F6 88.00(16) . . ?
C1 N1 C12 119.6(2) . . ?
C1 N1 Cu 131.03(16) . . ?
C12 N1 Cu 108.82(14) . . ?
C10 N2 C11 119.4(2) . . ?
C10 N2 Cu 131.90(16) . . ?
C11 N2 Cu 108.21(15) . . ?
C21 N3 Cu 178.2(2) . . ?
N1 C1 C2 120.2(2) . . ?
N1 C1 C13 117.7(2) . . ?
C2 C1 C13 122.0(2) . . ?
C3 C2 C1 120.3(2) . . ?
C2 C3 C4 120.2(2) . . ?
C3 C4 C12 116.8(2) . . ?
C3 C4 C5 123.3(2) . . ?
C12 C4 C5 119.9(2) . . ?
C6 C5 C4 120.9(2) . . ?
C5 C6 C7 120.9(2) . . ?
C8 C7 C11 116.8(2) . . ?
C8 C7 C6 123.2(2) . . ?
C11 C7 C6 120.0(2) . . ?
C9 C8 C7 120.1(2) . . ?
C8 C9 C10 120.4(2) . . ?
N2 C10 C9 120.3(2) . . ?
N2 C10 C17 117.8(2) . . ?
C9 C10 C17 121.8(2) . . ?
N2 C11 C7 122.9(2) . . ?
N2 C11 C12 117.9(2) . . ?
C7 C11 C12 119.1(2) . . ?
N1 C12 C4 122.7(2) . . ?
N1 C12 C11 117.9(2) . . ?
C4 C12 C11 119.3(2) . . ?
C1 C13 C16 111.9(2) . . ?
C1 C13 C14 109.64(19) . . ?
C16 C13 C14 107.8(2) . . ?
C1 C13 C15 109.06(19) . . ?
C16 C13 C15 108.1(2) . . ?
C14 C13 C15 110.4(2) . . ?
C10 C17 C19 111.2(2) . . ?
C10 C17 C18 108.75(19) . . ?
C19 C17 C18 108.4(2) . . ?
C10 C17 C20 110.29(19) . . ?
C19 C17 C20 107.7(2) . . ?
C18 C17 C20 110.5(2) . . ?
N3 C21 C22 178.7(3) . . ?

loop_
_geom_bond_atom_site_label_1
_geom_bond_atom_site_label_2
_geom_bond_distance
_geom_bond_site_symmetry_2
_geom_bond_publ_flag
Cu N3 1.873(2) . ?
Cu N1 2.0252(19) . ?
Cu N2 2.0494(19) . ?
P F5 1.570(2) . ?
P F4 1.585(2) . ?
P F2 1.592(2) . ?
P F3 1.596(2) . ?
P F1 1.599(2) . ?
P F6 1.617(3) . ?
N1 C1 1.343(3) . ?
N1 C12 1.362(3) . ?
N2 C10 1.340(3) . ?
N2 C11 1.359(3) . ?
N3 C21 1.136(4) . ?
C1 C2 1.412(3) . ?
C1 C13 1.528(3) . ?
C2 C3 1.368(4) . ?
C3 C4 1.404(4) . ?
C4 C12 1.406(3) . ?
C4 C5 1.436(3) . ?
C5 C6 1.351(4) . ?
C6 C7 1.434(3) . ?
C7 C8 1.401(4) . ?
C7 C11 1.410(3) . ?
C8 C9 1.367(4) . ?
C9 C10 1.413(3) . ?
C10 C17 1.532(3) . ?
C11 C12 1.451(3) . ?
C13 C16 1.534(3) . ?
C13 C14 1.538(4) . ?
C13 C15 1.539(3) . ?
C17 C19 1.535(3) . ?
C17 C18 1.538(3) . ?
C17 C20 1.539(3) . ?
C21 C22 1.455(4) . ?

loop_
_geom_torsion_atom_site_label_1
_geom_torsion_atom_site_label_2
_geom_torsion_atom_site_label_3
_geom_torsion_atom_site_label_4
_geom_torsion
_geom_torsion_site_symmetry_1
_geom_torsion_site_symmetry_2
_geom_torsion_site_symmetry_3
_geom_torsion_site_symmetry_4
_geom_torsion_publ_flag
N3 Cu N1 C1 17.0(3) . . . . ?
N2 Cu N1 C1 -173.5(2) . . . . ?
N3 Cu N1 C12 -154.44(15) . . . . ?
N2 Cu N1 C12 15.09(14) . . . . ?
N3 Cu N2 C10 -16.1(3) . . . . ?
N1 Cu N2 C10 173.2(2) . . . . ?
N3 Cu N2 C11 155.82(15) . . . . ?
N1 Cu N2 C11 -14.87(14) . . . . ?
N1 Cu N3 C21 114(8) . . . . ?
N2 Cu N3 C21 -51(8) . . . . ?
C12 N1 C1 C2 3.4(3) . . . . ?
Cu N1 C1 C2 -167.28(17) . . . . ?
C12 N1 C1 C13 -175.27(19) . . . . ?
Cu N1 C1 C13 14.0(3) . . . . ?
N1 C1 C2 C3 -1.5(4) . . . . ?
C13 C1 C2 C3 177.1(2) . . . . ?
C1 C2 C3 C4 -1.4(4) . . . . ?
C2 C3 C4 C12 2.2(3) . . . . ?
C2 C3 C4 C5 -175.8(2) . . . . ?
C3 C4 C5 C6 176.7(2) . . . . ?
C12 C4 C5 C6 -1.3(3) . . . . ?
C4 C5 C6 C7 0.3(3) . . . . ?
C5 C6 C7 C8 -178.2(2) . . . . ?
C5 C6 C7 C11 1.0(3) . . . . ?
C11 C7 C8 C9 -2.6(3) . . . . ?
C6 C7 C8 C9 176.7(2) . . . . ?
C7 C8 C9 C10 1.2(3) . . . . ?
C11 N2 C10 C9 -3.7(3) . . . . ?
Cu N2 C10 C9 167.46(16) . . . . ?
C11 N2 C10 C17 176.29(19) . . . . ?
Cu N2 C10 C17 -12.6(3) . . . . ?
C8 C9 C10 N2 2.1(3) . . . . ?
C8 C9 C10 C17 -177.9(2) . . . . ?
C10 N2 C11 C7 2.2(3) . . . . ?
Cu N2 C11 C7 -170.91(17) . . . . ?
C10 N2 C11 C12 -174.73(19) . . . . ?
Cu N2 C11 C12 12.2(2) . . . . ?
C8 C7 C11 N2 1.0(3) . . . . ?
C6 C7 C11 N2 -178.3(2) . . . . ?
C8 C7 C11 C12 177.87(19) . . . . ?
C6 C7 C11 C12 -1.4(3) . . . . ?
C1 N1 C12 C4 -2.6(3) . . . . ?
Cu N1 C12 C4 170.03(17) . . . . ?
C1 N1 C12 C11 174.49(19) . . . . ?
Cu N1 C12 C11 -12.9(2) . . . . ?
C3 C4 C12 N1 -0.2(3) . . . . ?
C5 C4 C12 N1 177.8(2) . . . . ?
C3 C4 C12 C11 -177.3(2) . . . . ?
C5 C4 C12 C11 0.8(3) . . . . ?
N2 C11 C12 N1 0.4(3) . . . . ?
C7 C11 C12 N1 -176.64(19) . . . . ?
N2 C11 C12 C4 177.5(2) . . . . ?
C7 C11 C12 C4 0.5(3) . . . . ?
N1 C1 C13 C16 169.9(2) . . . . ?
C2 C1 C13 C16 -8.8(3) . . . . ?
N1 C1 C13 C14 -70.6(3) . . . . ?
C2 C1 C13 C14 110.7(3) . . . . ?
N1 C1 C13 C15 50.3(3) . . . . ?
C2 C1 C13 C15 -128.3(2) . . . . ?
N2 C10 C17 C19 -167.0(2) . . . . ?
C9 C10 C17 C19 12.9(3) . . . . ?
N2 C10 C17 C18 73.6(3) . . . . ?
C9 C10 C17 C18 -106.4(2) . . . . ?
N2 C10 C17 C20 -47.6(3) . . . . ?
C9 C10 C17 C20 132.3(2) . . . . ?
Cu N3 C21 C22 -12(21) . . . . ?
